data_7701972
loop_
_publ_author_name
'Wang, Xue-Zhi'
'Sun, Meng-Ying'
'Zheng, Ji'
'Luo, Dong'
'Li, Qi'
'Zhou, Xiao-Ping'
'Li, Dan'

_publ_section_title
;
 Coordination-Driven Self-Assembly of M10L8 Metal-Organic Bi-capped Square
 Antiprisms with Adaptable Cavity
;
_journal_name_full 'Dalton Transactions'
_journal_paper_doi 10.1039/C9DT04368C
_journal_year 2019
_chemical_formula_moiety 'C11 H12 Cu N6, C2 H6 O'
_chemical_formula_sum 'C13 H19 Cu N6 O'
_chemical_formula_weight 338.88
_space_group_crystal_system monoclinic
_space_group_IT_number 14
_space_group_name_Hall '-P 2ybc'
_space_group_name_H-M_alt 'P 1 21/c 1'
_atom_sites_solution_hydrogens geom
_audit_block_doi 10.5517/ccdc.csd.cc20nckm
_audit_creation_date 2019-10-06
_audit_creation_method
;
Olex2 1.2
(compiled 2018.05.29 svn.r3508 for OlexSys, GUI svn.r5506)
;
_audit_update_record
;
2019-10-06 deposited with the CCDC.	2019-11-18 downloaded from the CCDC.
;
_cell_angle_alpha 90
_cell_angle_beta 93.6250(10)
_cell_angle_gamma 90
_cell_formula_units_Z 4
_cell_length_a 11.3723(2)
_cell_length_b 13.5038(2)
_cell_length_c 9.47960(10)
_cell_measurement_reflns_used 3910
_cell_measurement_temperature 100.00(10)
_cell_measurement_theta_max 76.3920
_cell_measurement_theta_min 5.0900
_cell_volume 1452.86(4)
_computing_molecular_graphics 'Olex2 (Dolomanov et al., 2009)'
_computing_publication_material 'Olex2 (Dolomanov et al., 2009)'
_computing_structure_refinement 'XL (Sheldrick, 2008)'
_diffrn_ambient_temperature 100.00(10)
_diffrn_measured_fraction_theta_full 0.992
_diffrn_measured_fraction_theta_max 0.954
_diffrn_measurement_device_type 'multiwire proportional'
_diffrn_measurement_method 'phi and omega scans'
_diffrn_radiation_monochromator graphite
_diffrn_radiation_type CuK\a
_diffrn_radiation_wavelength 1.54178
_diffrn_reflns_av_R_equivalents 0.0281
_diffrn_reflns_av_unetI/netI 0.0353
_diffrn_reflns_Laue_measured_fraction_full 0.992
_diffrn_reflns_Laue_measured_fraction_max 0.954
_diffrn_reflns_limit_h_max 14
_diffrn_reflns_limit_h_min -14
_diffrn_reflns_limit_k_max 16
_diffrn_reflns_limit_k_min -16
_diffrn_reflns_limit_l_max 9
_diffrn_reflns_limit_l_min -11
_diffrn_reflns_number 7460
_diffrn_reflns_point_group_measured_fraction_full 0.992
_diffrn_reflns_point_group_measured_fraction_max 0.954
_diffrn_reflns_theta_full 67.679
_diffrn_reflns_theta_max 76.597
_diffrn_reflns_theta_min 5.090
_exptl_absorpt_coefficient_mu 2.201
_exptl_absorpt_correction_type none
_exptl_crystal_colour 'clear light green'
_exptl_crystal_colour_lustre clear
_exptl_crystal_colour_modifier light
_exptl_crystal_colour_primary green
_exptl_crystal_density_diffrn 1.549
_exptl_crystal_description plate
_exptl_crystal_F_000 704
_exptl_crystal_size_max 1
_exptl_crystal_size_mid 0.2
_exptl_crystal_size_min 0.2
_refine_diff_density_max 0.499
_refine_diff_density_min -0.402
_refine_diff_density_rms 0.073
_refine_ls_extinction_method none
_refine_ls_goodness_of_fit_ref 1.101
_refine_ls_hydrogen_treatment constr
_refine_ls_matrix_type full
_refine_ls_number_parameters 201
_refine_ls_number_reflns 2901
_refine_ls_number_restraints 0
_refine_ls_restrained_S_all 1.101
_refine_ls_R_factor_all 0.0389
_refine_ls_R_factor_gt 0.0362
_refine_ls_shift/su_max 0.001
_refine_ls_shift/su_mean 0.000
_refine_ls_structure_factor_coef Fsqd
_refine_ls_weighting_details 'w=1/[\s^2^(Fo^2^)+(0.0528P)^2^+1.0688P] where P=(Fo^2^+2Fc^2^)/3'
_refine_ls_weighting_scheme calc
_refine_ls_wR_factor_gt 0.1006
_refine_ls_wR_factor_ref 0.1026
_reflns_Friedel_coverage 0.000
_reflns_number_gt 2649
_reflns_number_total 2901
_reflns_threshold_expression 'I > 2\s(I)'
_cod_data_source_file c9dt04368c2.cif
_cod_data_source_block CP8
_cod_database_code 7701972
_shelx_shelxl_version_number 2014/7
_shelx_space_group_comment
;
The symmetry employed for this shelxl refinement is uniquely defined
by the following loop, which should always be used as a source of
symmetry information in preference to the above space-group names.
They are only intended as comments.
;
_shelx_estimated_absorpt_t_max 0.667
_shelx_estimated_absorpt_t_min 0.217
_olex2_refinement_description
;
1. Fixed Uiso
 At 1.2 times of:
  All C(H) groups, All C(H,H) groups, All C(H,H,H,H) groups
 At 1.5 times of:
  All C(H,H,H) groups, All O(H) groups
2. Others
 Fixed Sof: H9BC(0.5) H9BD(0.5) H9AA(0.5) H9AB(0.5) H12C(0.5) H12D(0.5)
 H12A(0.5) H12B(0.5) C10(0.5) H10A(0.5) H10B(0.5) C11(0.5) H11A(0.5) H11B(0.5)
3.a Secondary CH2 refined with riding coordinates:
 C9(H9BC,H9BD), C9(H9AA,H9AB), C12(H12C,H12D), C12(H12A,H12B), C10(H10A,H10B),
 C11(H11A,H11B), C15(H15A,H15B)
3.b Aromatic/amide H refined with riding coordinates:
 C8(H8), C1(H1), C5(H5), C3(H3), C6(H6), C13(H13)
3.c Idealised Me refined as rotating group:
 C16(H16A,H16B,H16C)
3.d Idealised tetrahedral OH refined as rotating group:
 O1(H1A)
;
_olex2_submission_special_instructions 'No special instructions were received'

loop_
_space_group_symop_operation_xyz
'x, y, z'
'-x, y+1/2, -z+1/2'
'-x, -y, -z'
'x, -y-1/2, z-1/2'

loop_
_atom_site_label
_atom_site_type_symbol
_atom_site_fract_x
_atom_site_fract_y
_atom_site_fract_z
_atom_site_U_iso_or_equiv
_atom_site_adp_type
_atom_site_occupancy
_atom_site_site_symmetry_order
_atom_site_calc_flag
_atom_site_refinement_flags_posn
_atom_site_refinement_flags_occupancy
_atom_site_disorder_assembly
_atom_site_disorder_group
Cu1 Cu 0.92383(3) 0.59693(2) 0.13355(3) 0.01854(13) Uani 1 1 d . . . .
N5 N 1.09813(16) 0.60295(13) 0.1683(2) 0.0208(4) Uani 1 1 d . . . .
N3 N 0.75616(16) 0.55642(13) 0.07655(19) 0.0208(4) Uani 1 1 d . . . .
N4 N 0.94490(17) 0.48306(14) 0.2717(2) 0.0255(4) Uani 1 1 d . . . .
N2 N 0.90175(15) 0.67996(13) -0.03930(18) 0.0197(4) Uani 1 1 d . . . .
N1 N 0.87679(16) 0.70895(13) 0.28499(19) 0.0207(4) Uani 1 1 d . . . .
C8 C 0.71163(19) 0.60473(16) -0.0303(2) 0.0217(4) Uani 1 1 d . . . .
H8 H 0.6340 0.5949 -0.0643 0.026 Uiso 1 1 calc R . . .
C2 C 1.13842(19) 0.53524(16) 0.2686(2) 0.0221(4) Uani 1 1 d . . . .
C1 C 1.0509(2) 0.47004(16) 0.3202(2) 0.0253(5) Uani 1 1 d . . . .
H1 H 1.0707 0.4207 0.3859 0.030 Uiso 1 1 calc R . . .
C7 C 0.78680(18) 0.67490(16) -0.0954(2) 0.0202(4) Uani 1 1 d . . . .
N6 N 1.29361(17) 0.62491(15) 0.2108(2) 0.0267(4) Uani 1 1 d . . . .
C5 C 1.19390(19) 0.65360(17) 0.1388(2) 0.0243(4) Uani 1 1 d . . . .
H5 H 1.1919 0.7050 0.0734 0.029 Uiso 1 1 calc R . . .
C3 C 1.2577(2) 0.54900(17) 0.2935(2) 0.0253(5) Uani 1 1 d . . . .
H3 H 1.3063 0.5125 0.3565 0.030 Uiso 1 1 calc R . . .
C9 C 0.68332(19) 0.48685(17) 0.1506(2) 0.0246(5) Uani 1 1 d . . . .
H9BC H 0.6767 0.4253 0.0979 0.029 Uiso 0.5 1 calc R P A 2
H9BD H 0.6048 0.5141 0.1556 0.029 Uiso 0.5 1 calc R P A 2
H9AA H 0.6221 0.4610 0.0847 0.029 Uiso 0.5 1 calc R P B 1
H9AB H 0.6453 0.5218 0.2247 0.029 Uiso 0.5 1 calc R P B 1
C6 C 0.95080(18) 0.75042(15) -0.1145(2) 0.0196(4) Uani 1 1 d . . . .
H6 H 1.0290 0.7698 -0.0991 0.023 Uiso 1 1 calc R . . .
C12 C 0.8494(3) 0.4215(2) 0.3192(3) 0.0423(7) Uani 1 1 d . . . .
H12C H 0.8488 0.3592 0.2681 0.051 Uiso 0.5 1 calc R P C 2
H12D H 0.8651 0.4068 0.4188 0.051 Uiso 0.5 1 calc R P C 2
H12A H 0.8827 0.3590 0.3527 0.051 Uiso 0.5 1 calc R P D 1
H12B H 0.8166 0.4540 0.3991 0.051 Uiso 0.5 1 calc R P D 1
C10 C 0.7354(4) 0.4658(4) 0.2997(5) 0.0290(10) Uani 0.5 1 d . P E 2
H10A H 0.7380 0.5281 0.3508 0.035 Uiso 0.5 1 calc R P E 2
H10B H 0.6804 0.4232 0.3452 0.035 Uiso 0.5 1 calc R P E 2
C11 C 0.7546(4) 0.4005(3) 0.2159(5) 0.0228(9) Uani 0.5 1 d . P E 1
H11A H 0.7001 0.3565 0.2595 0.027 Uiso 0.5 1 calc R P E 1
H11B H 0.7873 0.3641 0.1394 0.027 Uiso 0.5 1 calc R P E 1
C13 C 0.77208(19) 0.74320(16) -0.2026(2) 0.0224(4) Uani 1 1 d . . . .
H13 H 0.7027 0.7549 -0.2573 0.027 Uiso 1 1 calc R . . .
O1 O 0.50312(15) 0.70298(17) 0.1213(2) 0.0406(5) Uani 1 1 d . . . .
H1A H 0.4455 0.6762 0.1526 0.061 Uiso 1 1 calc GR . . .
C15 C 0.4666(2) 0.76247(19) 0.0037(3) 0.0287(5) Uani 1 1 d . . . .
H15A H 0.3833 0.7772 0.0062 0.034 Uiso 1 1 calc R . . .
H15B H 0.4785 0.7268 -0.0831 0.034 Uiso 1 1 calc R . . .
C16 C 0.5362(2) 0.8576(2) 0.0066(3) 0.0373(6) Uani 1 1 d . . . .
H16A H 0.5148 0.8955 -0.0767 0.056 Uiso 1 1 calc GR . . .
H16B H 0.6188 0.8427 0.0096 0.056 Uiso 1 1 calc GR . . .
H16C H 0.5193 0.8952 0.0889 0.056 Uiso 1 1 calc GR . . .

loop_
_atom_site_aniso_label
_atom_site_aniso_U_11
_atom_site_aniso_U_22
_atom_site_aniso_U_33
_atom_site_aniso_U_23
_atom_site_aniso_U_13
_atom_site_aniso_U_12
Cu1 0.01964(19) 0.01739(19) 0.0185(2) 0.00192(11) 0.00043(13) -0.00143(11)
N5 0.0223(9) 0.0180(8) 0.0221(9) 0.0021(7) 0.0014(7) 0.0018(7)
N3 0.0221(8) 0.0198(9) 0.0208(9) -0.0015(7) 0.0036(7) -0.0027(7)
N4 0.0272(9) 0.0223(9) 0.0269(9) 0.0049(8) 0.0016(8) -0.0051(7)
N2 0.0213(8) 0.0193(8) 0.0183(8) -0.0002(7) -0.0004(7) -0.0004(7)
N1 0.0216(8) 0.0204(9) 0.0201(9) -0.0020(7) 0.0005(7) -0.0004(7)
C8 0.0197(10) 0.0240(11) 0.0214(10) -0.0017(8) 0.0007(8) -0.0006(8)
C2 0.0255(10) 0.0201(10) 0.0208(10) 0.0023(8) 0.0015(8) 0.0042(8)
C1 0.0307(11) 0.0214(10) 0.0236(11) 0.0045(9) -0.0001(9) 0.0005(9)
C7 0.0199(9) 0.0207(10) 0.0197(10) -0.0019(8) -0.0001(8) 0.0009(8)
N6 0.0224(9) 0.0287(10) 0.0289(10) 0.0039(8) 0.0002(8) 0.0015(8)
C5 0.0214(10) 0.0246(11) 0.0270(11) 0.0039(9) 0.0029(8) 0.0009(8)
C3 0.0258(11) 0.0256(11) 0.0243(11) 0.0039(9) -0.0005(9) 0.0044(9)
C9 0.0231(10) 0.0249(11) 0.0260(11) 0.0023(9) 0.0042(8) -0.0047(9)
C6 0.0201(9) 0.0197(10) 0.0188(10) 0.0006(8) 0.0001(8) -0.0012(8)
C12 0.0382(15) 0.0440(15) 0.0438(15) 0.0255(13) -0.0057(12) -0.0177(12)
C10 0.029(2) 0.028(2) 0.031(2) 0.006(2) 0.0087(19) -0.0076(19)
C11 0.030(2) 0.018(2) 0.021(2) 0.0017(16) 0.0015(17) -0.0044(16)
C13 0.0212(10) 0.0249(10) 0.0208(10) 0.0008(8) -0.0009(8) 0.0001(8)
O1 0.0241(8) 0.0612(13) 0.0362(10) 0.0203(9) -0.0018(7) -0.0065(8)
C15 0.0255(11) 0.0325(12) 0.0277(12) 0.0023(9) -0.0013(9) -0.0050(9)
C16 0.0322(13) 0.0289(13) 0.0510(16) -0.0051(11) 0.0038(11) -0.0043(10)

loop_
_atom_type_symbol
_atom_type_description
_atom_type_scat_dispersion_real
_atom_type_scat_dispersion_imag
_atom_type_scat_source
C C 0.0181 0.0091 'International Tables Vol C Tables 4.2.6.8 and 6.1.1.4'
H H 0.0000 0.0000 'International Tables Vol C Tables 4.2.6.8 and 6.1.1.4'
Cu Cu -1.9646 0.5888 'International Tables Vol C Tables 4.2.6.8 and 6.1.1.4'
N N 0.0311 0.0180 'International Tables Vol C Tables 4.2.6.8 and 6.1.1.4'
O O 0.0492 0.0322 'International Tables Vol C Tables 4.2.6.8 and 6.1.1.4'

loop_
_geom_angle_atom_site_label_1
_geom_angle_atom_site_label_2
_geom_angle_atom_site_label_3
_geom_angle
_geom_angle_site_symmetry_1
_geom_angle_site_symmetry_3
N5 Cu1 N3 165.19(7) . .
N5 Cu1 N4 81.26(7) . .
N5 Cu1 N1 98.40(7) . .
N3 Cu1 N4 92.20(8) . .
N3 Cu1 N1 95.58(7) . .
N4 Cu1 N1 97.19(7) . .
N2 Cu1 N5 100.72(7) . .
N2 Cu1 N3 82.22(7) . .
N2 Cu1 N4 164.85(8) . .
N2 Cu1 N1 97.36(7) . .
C2 N5 Cu1 111.83(14) . .
C5 N5 Cu1 143.70(15) . .
C5 N5 C2 104.21(18) . .
C8 N3 Cu1 113.07(15) . .
C8 N3 C9 119.94(19) . .
C9 N3 Cu1 126.77(14) . .
C1 N4 Cu1 114.12(15) . .
C1 N4 C12 121.0(2) . .
C12 N4 Cu1 124.85(16) . .
C7 N2 Cu1 110.90(14) . .
C6 N2 Cu1 143.95(15) . .
C6 N2 C7 104.30(17) . .
C6 N1 Cu1 125.52(14) 4_576 .
C6 N1 C13 104.80(17) 4_576 4_576
C13 N1 Cu1 129.62(15) 4_576 .
N3 C8 C7 117.3(2) . .
N5 C2 C1 115.75(19) . .
C3 C2 N5 108.07(19) . .
C3 C2 C1 136.2(2) . .
N4 C1 C2 116.9(2) . .
N2 C7 C8 116.09(19) . .
C13 C7 N2 108.64(19) . .
C13 C7 C8 135.3(2) . .
C5 N6 C3 103.53(19) . .
N5 C5 N6 114.9(2) . .
N6 C3 C2 109.29(19) . .
N3 C9 C10 111.5(2) . .
N3 C9 C11 112.5(2) . .
N2 C6 N1 113.91(19) . 4_575
C10 C12 N4 114.1(3) . .
C11 C12 N4 116.2(3) . .
C12 C10 C9 119.6(4) . .
C12 C11 C9 118.8(3) . .
N1 C13 C7 108.36(19) 4_575 .
O1 C15 C16 110.0(2) . .

loop_
_geom_bond_atom_site_label_1
_geom_bond_atom_site_label_2
_geom_bond_distance
_geom_bond_site_symmetry_2
Cu1 N5 1.9903(19) .
Cu1 N3 2.0241(18) .
Cu1 N4 2.0244(19) .
Cu1 N2 1.9882(18) .
Cu1 N1 2.1755(18) .
N5 C2 1.377(3) .
N5 C5 1.331(3) .
N3 C8 1.282(3) .
N3 C9 1.461(3) .
N4 C1 1.275(3) .
N4 C12 1.461(3) .
N2 C7 1.382(3) .
N2 C6 1.333(3) .
N1 C6 1.347(3) 4_576
N1 C13 1.366(3) 4_576
C8 C7 1.441(3) .
C2 C1 1.438(3) .
C2 C3 1.374(3) .
C7 C13 1.374(3) .
N6 C5 1.343(3) .
N6 C3 1.368(3) .
C9 C10 1.524(5) .
C9 C11 1.528(5) .
C6 N1 1.347(3) 4_575
C12 C10 1.429(6) .
C12 C11 1.438(5) .
C13 N1 1.366(3) 4_575
O1 C15 1.415(3) .
C15 C16 1.509(3) .
